data_4108479
loop_
_publ_author_name
'Mark Mascal'
'Nema Hafezi'
'Nabin K. Meher'
'James C. Fettinger'

_publ_section_title
;
 Oxatriquinane and Oxatriquinacene: Extraordinary Oxonium Ions
;
_journal_name_full 'Journal of the American Chemical Society'
_journal_page_first 13532
_journal_page_last 13533
_journal_paper_doi 10.1021/ja805686u
_journal_volume 130
_journal_year 2008
_chemical_formula_moiety 'C9 H15 O, F6 Sb'
_chemical_formula_sum 'C9 H15 F6 O Sb'
_chemical_formula_weight 374.96
_chemical_name_systematic
;

 ?

;
_space_group_IT_number 148
_symmetry_cell_setting rhombohedral
_symmetry_space_group_name_Hall '-R 3'
_symmetry_space_group_name_H-M 'R -3 :H'
_atom_sites_solution_hydrogens geom
_atom_sites_solution_primary direct
_atom_sites_solution_secondary difmap
_audit_creation_method SHELXL-97
_cell_angle_alpha 90.00
_cell_angle_beta 90.00
_cell_angle_gamma 120.00
_cell_formula_units_Z 6
_cell_length_a 10.2858(7)
_cell_length_b 10.2858(7)
_cell_length_c 19.3715(14)
_cell_measurement_reflns_used 5477
_cell_measurement_temperature 90(2)
_cell_measurement_theta_max 30.51
_cell_measurement_theta_min 3.11
_cell_volume 1774.9(2)
_computing_cell_refinement 'SAINT (7.46A) (Bruker, 2006)'
_computing_data_collection 'Apex2 (2.2-0) (Bruker, 2007)'
_computing_data_reduction 'SAINT (7.46A) (Bruker, 2006)'
_computing_molecular_graphics 'SHELXTL 5.1, XP (Sheldrick, 1994)'
_computing_publication_material SHELXL97
_computing_structure_refinement 'SHELXL-97 (Sheldrick, 2008)'
_computing_structure_solution 'SHELXS-97 (Sheldrick, 2008)'
_diffrn_ambient_temperature 90(2)
_diffrn_measured_fraction_theta_full 0.997
_diffrn_measured_fraction_theta_max 0.997
_diffrn_measurement_device_type 'Bruker SMART APEXII CCD'
_diffrn_measurement_method '\w and \f'
_diffrn_radiation_monochromator graphite
_diffrn_radiation_source 'fine-focus sealed tube'
_diffrn_radiation_type MoK\a
_diffrn_radiation_wavelength 0.71073
_diffrn_reflns_av_R_equivalents 0.0282
_diffrn_reflns_av_sigmaI/netI 0.0165
_diffrn_reflns_limit_h_max 13
_diffrn_reflns_limit_h_min -13
_diffrn_reflns_limit_k_max 13
_diffrn_reflns_limit_k_min -13
_diffrn_reflns_limit_l_max 25
_diffrn_reflns_limit_l_min -25
_diffrn_reflns_number 5349
_diffrn_reflns_theta_full 27.49
_diffrn_reflns_theta_max 27.49
_diffrn_reflns_theta_min 3.11
_exptl_absorpt_coefficient_mu 2.391
_exptl_absorpt_correction_T_max 0.7937
_exptl_absorpt_correction_T_min 0.3822
_exptl_absorpt_correction_type multi-scan
_exptl_absorpt_process_details 'SADABS 2008/2 (Sheldrick, 2008)'
_exptl_crystal_colour Colorless
_exptl_crystal_density_diffrn 2.105
_exptl_crystal_density_meas 0
_exptl_crystal_description Rod
_exptl_crystal_F_000 1092
_exptl_crystal_size_max 0.50
_exptl_crystal_size_mid 0.11
_exptl_crystal_size_min 0.10
_refine_diff_density_max 0.977
_refine_diff_density_min -0.598
_refine_diff_density_rms 0.105
_refine_ls_extinction_method none
_refine_ls_goodness_of_fit_ref 1.115
_refine_ls_hydrogen_treatment constr
_refine_ls_matrix_type full
_refine_ls_number_parameters 67
_refine_ls_number_reflns 919
_refine_ls_number_restraints 3
_refine_ls_restrained_S_all 1.114
_refine_ls_R_factor_all 0.0229
_refine_ls_R_factor_gt 0.0209
_refine_ls_shift/su_max 0.000
_refine_ls_shift/su_mean 0.000
_refine_ls_structure_factor_coef Fsqd
_refine_ls_weighting_details 'calc w=1/[\s^2^(Fo^2^)+(0.0338P)^2^+1.8285P] where P=(Fo^2^+2Fc^2^)/3'
_refine_ls_weighting_scheme calc
_refine_ls_wR_factor_gt 0.0540
_refine_ls_wR_factor_ref 0.0552
_reflns_number_gt 839
_reflns_number_total 919
_reflns_threshold_expression >2sigma(I)
_cod_data_source_file ja805686u_si_002.cif
_cod_data_source_block jf1682fmi
_cod_original_sg_symbol_H-M 'R -3'
_cod_database_code 4108479

loop_
_symmetry_equiv_pos_as_xyz
'x, y, z'
'-y, x-y, z'
'-x+y, -x, z'
'x+2/3, y+1/3, z+1/3'
'-y+2/3, x-y+1/3, z+1/3'
'-x+y+2/3, -x+1/3, z+1/3'
'x+1/3, y+2/3, z+2/3'
'-y+1/3, x-y+2/3, z+2/3'
'-x+y+1/3, -x+2/3, z+2/3'
'-x, -y, -z'
'y, -x+y, -z'
'x-y, x, -z'
'-x+2/3, -y+1/3, -z+1/3'
'y+2/3, -x+y+1/3, -z+1/3'
'x-y+2/3, x+1/3, -z+1/3'
'-x+1/3, -y+2/3, -z+2/3'
'y+1/3, -x+y+2/3, -z+2/3'
'x-y+1/3, x+2/3, -z+2/3'

loop_
_atom_site_label
_atom_site_type_symbol
_atom_site_fract_x
_atom_site_fract_y
_atom_site_fract_z
_atom_site_U_iso_or_equiv
_atom_site_adp_type
_atom_site_occupancy
_atom_site_symmetry_multiplicity
_atom_site_calc_flag
_atom_site_refinement_flags
_atom_site_disorder_assembly
_atom_site_disorder_group
Sb1 Sb 0.0000 1.0000 0.5000 0.01610(12) Uani 1 6 d S . .
F1 F 0.0944(2) 0.9224(2) 0.55569(7) 0.0305(3) Uani 1 1 d . . .
Sb2 Sb 0.3333 0.6667 0.6667 0.01848(12) Uani 1 6 d S . .
F2 F 0.3518(3) 0.8236(2) 0.61087(9) 0.0425(5) Uani 1 1 d . . .
O1 O 0.0000 0.0000 0.69623(17) 0.0159(6) Uani 0.80 3 d SPD . 1
C1 C 0.0960(4) 0.1620(3) 0.72229(15) 0.0216(6) Uani 0.80 1 d PD A 1
H1 H 0.1568 0.2301 0.6838 0.026 Uiso 0.80 1 calc PR A 1
C2 C 0.1964(4) 0.1479(4) 0.7747(2) 0.0253(8) Uani 0.80 1 d PD A 1
H2A H 0.1480 0.1217 0.8207 0.030 Uiso 0.80 1 calc PR A 1
H2B H 0.2936 0.2427 0.7784 0.030 Uiso 0.80 1 calc PR A 1
C3 C 0.2186(6) 0.0197(6) 0.7461(4) 0.0284(10) Uani 0.80 1 d PD . 1
H3A H 0.2909 0.0556 0.7073 0.034 Uiso 0.80 1 calc PR . 1
H3B H 0.2556 -0.0211 0.7826 0.034 Uiso 0.80 1 calc PR . 1
O11 O 0.0000 0.0000 0.8087(7) 0.0159(6) Uani 0.20 3 d SPD . 2
C11 C 0.102(2) 0.1585(13) 0.7804(10) 0.067(6) Uiso 0.20 1 d PD B 2
H11 H 0.1694 0.2256 0.8176 0.080 Uiso 0.20 1 calc PR B 2
C12 C 0.192(4) 0.137(3) 0.7255(12) 0.092(9) Uiso 0.20 1 d PD B 2
H12A H 0.2889 0.2299 0.7165 0.110 Uiso 0.20 1 calc PR B 2
H12B H 0.1357 0.0985 0.6819 0.110 Uiso 0.20 1 calc PR B 2
C13 C 0.213(6) 0.017(5) 0.765(2) 0.082(18) Uiso 0.20 1 d PD . 2
H13A H 0.2639 -0.0229 0.7352 0.098 Uiso 0.20 1 calc PR . 2
H13B H 0.2717 0.0585 0.8074 0.098 Uiso 0.20 1 calc PR . 2

loop_
_atom_site_aniso_label
_atom_site_aniso_U_11
_atom_site_aniso_U_22
_atom_site_aniso_U_33
_atom_site_aniso_U_23
_atom_site_aniso_U_13
_atom_site_aniso_U_12
Sb1 0.01688(14) 0.01688(14) 0.01455(18) 0.000 0.000 0.00844(7)
F1 0.0329(10) 0.0366(11) 0.0297(7) 0.0024(8) -0.0045(8) 0.0232(8)
Sb2 0.01863(15) 0.01863(15) 0.01817(19) 0.000 0.000 0.00931(7)
F2 0.0587(13) 0.0335(10) 0.0395(10) 0.0108(8) 0.0007(9) 0.0262(10)
O1 0.0150(9) 0.0150(9) 0.0178(15) 0.000 0.000 0.0075(5)
C1 0.025(2) 0.0137(13) 0.0238(14) -0.0005(10) 0.0033(14) 0.0083(14)
C2 0.0197(17) 0.0287(18) 0.0277(17) -0.0075(15) -0.0076(14) 0.0123(15)
C3 0.017(2) 0.036(3) 0.036(3) 0.002(2) -0.0013(19) 0.0167(19)
O11 0.0150(9) 0.0150(9) 0.0178(15) 0.000 0.000 0.0075(5)

loop_
_atom_type_symbol
_atom_type_description
_atom_type_scat_dispersion_real
_atom_type_scat_dispersion_imag
_atom_type_scat_source
C C 0.0033 0.0016 'International Tables Vol C Tables 4.2.6.8 and 6.1.1.4'
H H 0.0000 0.0000 'International Tables Vol C Tables 4.2.6.8 and 6.1.1.4'
O O 0.0106 0.0060 'International Tables Vol C Tables 4.2.6.8 and 6.1.1.4'
F F 0.0171 0.0103 'International Tables Vol C Tables 4.2.6.8 and 6.1.1.4'
Sb Sb -0.5866 1.5461 'International Tables Vol C Tables 4.2.6.8 and 6.1.1.4'

loop_
_geom_angle_atom_site_label_1
_geom_angle_atom_site_label_2
_geom_angle_atom_site_label_3
_geom_angle
_geom_angle_site_symmetry_1
_geom_angle_site_symmetry_3
F1 Sb1 F1 180.000(1) 11_456 2_675
F1 Sb1 F1 89.77(6) 11_456 .
F1 Sb1 F1 90.23(6) 2_675 .
F1 Sb1 F1 90.23(6) 11_456 10_576
F1 Sb1 F1 89.77(6) 2_675 10_576
F1 Sb1 F1 180.000(1) . 10_576
F1 Sb1 F1 90.23(6) 11_456 12_666
F1 Sb1 F1 89.77(6) 2_675 12_666
F1 Sb1 F1 89.77(6) . 12_666
F1 Sb1 F1 90.23(6) 10_576 12_666
F1 Sb1 F1 89.77(6) 11_456 3_465
F1 Sb1 F1 90.23(6) 2_675 3_465
F1 Sb1 F1 90.23(6) . 3_465
F1 Sb1 F1 89.77(6) 10_576 3_465
F1 Sb1 F1 180.0 12_666 3_465
F2 Sb2 F2 180.00(16) 13_566 .
F2 Sb2 F2 90.02(8) 13_566 2_665
F2 Sb2 F2 89.98(8) . 2_665
F2 Sb2 F2 90.02(8) 13_566 3_565
F2 Sb2 F2 89.98(8) . 3_565
F2 Sb2 F2 89.98(8) 2_665 3_565
F2 Sb2 F2 89.98(8) 13_566 14_456
F2 Sb2 F2 90.02(8) . 14_456
F2 Sb2 F2 180.0 2_665 14_456
F2 Sb2 F2 90.02(8) 3_565 14_456
F2 Sb2 F2 89.98(8) 13_566 15_556
F2 Sb2 F2 90.02(8) . 15_556
F2 Sb2 F2 90.02(8) 2_665 15_556
F2 Sb2 F2 179.999(1) 3_565 15_556
F2 Sb2 F2 89.98(8) 14_456 15_556
C1 O1 C1 109.76(16) . 2
C1 O1 C1 109.76(16) . 3
C1 O1 C1 109.76(16) 2 3
C3 C1 C2 119.2(4) 2 .
C3 C1 O1 102.4(3) 2 .
C2 C1 O1 102.5(3) . .
C3 C1 H1 110.6 2 .
C2 C1 H1 110.6 . .
O1 C1 H1 110.6 . .
C1 C2 C3 103.9(3) . .
C1 C2 H2A 111.0 . .
C3 C2 H2A 111.0 . .
C1 C2 H2B 111.0 . .
C3 C2 H2B 111.0 . .
H2A C2 H2B 109.0 . .
C1 C3 C2 104.2(3) 3 .
C1 C3 H3A 110.9 3 .
C2 C3 H3A 110.9 . .
C1 C3 H3B 110.9 3 .
C2 C3 H3B 110.9 . .
H3A C3 H3B 108.9 . .
C11 O11 C11 107.9(9) 2 .
C11 O11 C11 107.9(9) 2 3
C11 O11 C11 107.9(9) . 3
C13 C11 C12 123(3) 2 .
C13 C11 O11 98(2) 2 .
C12 C11 O11 104.0(16) . .
C13 C11 H11 110.2 2 .
C12 C11 H11 110.2 . .
O11 C11 H11 110.2 . .
C11 C12 C13 97(3) . .
C11 C12 H12A 112.5 . .
C13 C12 H12A 112.5 . .
C11 C12 H12B 112.5 . .
C13 C12 H12B 112.5 . .
H12A C12 H12B 110.0 . .
C11 C13 C12 103(3) 3 .
C11 C13 H13A 111.1 3 .
C12 C13 H13A 111.1 . .
C11 C13 H13B 111.1 3 .
C12 C13 H13B 111.1 . .
H13A C13 H13B 109.0 . .

loop_
_geom_bond_atom_site_label_1
_geom_bond_atom_site_label_2
_geom_bond_distance
_geom_bond_site_symmetry_2
Sb1 F1 1.8761(13) 11_456
Sb1 F1 1.8761(13) 2_675
Sb1 F1 1.8761(13) .
Sb1 F1 1.8761(13) 10_576
Sb1 F1 1.8761(14) 12_666
Sb1 F1 1.8761(13) 3_465
Sb2 F2 1.8715(17) 13_566
Sb2 F2 1.8715(17) .
Sb2 F2 1.8715(17) 2_665
Sb2 F2 1.8715(17) 3_565
Sb2 F2 1.8715(17) 14_456
Sb2 F2 1.8715(17) 15_556
O1 C1 1.537(3) .
O1 C1 1.537(3) 2
O1 C1 1.537(3) 3
C1 C3 1.492(7) 2
C1 C2 1.506(5) .
C1 H1 1.0000 .
C2 C3 1.549(7) .
C2 H2A 0.9900 .
C2 H2B 0.9900 .
C3 C1 1.492(7) 3
C3 H3A 0.9900 .
C3 H3B 0.9900 .
O11 C11 1.532(10) 2
O11 C11 1.532(10) .
O11 C11 1.532(10) 3
C11 C13 1.48(5) 2
C11 C12 1.498(11) .
C11 H11 1.0000 .
C12 C13 1.554(12) .
C12 H12A 0.9900 .
C12 H12B 0.9900 .
C13 C11 1.48(5) 3
C13 H13A 0.9900 .
C13 H13B 0.9900 .
